data_2010148
loop_
_publ_author_name
'Takenaka, Yasuyuki'
'Kubo, Sachiyo'
'Ohashi, Yuji'
'Nakamura, Takashi'
'Waizumi, Nobuaki'
'Horiguchi, Yoshiaki'
'Kuwajima, Isao'

_publ_contact_author
;
  Prof. Yuji Ohashi
  Department of Chemistry
  Tokyo Institute of Technology
  2-12-1 Ookayama, Meguro-ku, Tokyo 152, Japan
;
_publ_section_title
<i>endo</i>-(5<i>R</i>,6<i>R</i>,11<i>S</i>,12<i>S</i>)-5,6,11,12-Tetrahydro-6-hydroxy-4,11,12-trimethoxy-9,13,13-trimethyl-5-[(trimethylsilyl)oxy]-6,10-methano-8(7<i>H</i>)-benzocyclodecenone
_journal_issue 11
_journal_name_full 'Acta Crystallographica Section C'
_journal_page_first 1820
_journal_page_last 1821
_journal_paper_doi 10.1107/S0108270194007055
_journal_volume 50
_journal_year 1994
_chemical_formula_moiety 'C24 H36 O6 Si'
_chemical_formula_sum 'C24 H36 O6 Si'
_chemical_formula_weight 448.6
_chemical_name_systematic
;
endo-(5R,6R,11S,12S)-5,6,11,12-tetrahydro-6-hydroxy-4,11,12-trimethoxy-
9,13,13-trimethyl-5-[(trimethylsilyl)oxy]-6,10-methano-8(7H)-
benzocyclodecenone
;
_space_group_IT_number 19
_symmetry_cell_setting orthorhombic
_symmetry_space_group_name_Hall 'P 2ac 2ab'
_symmetry_space_group_name_H-M 'P 21 21 21'
_audit_creation_method SHELXL
_cell_angle_alpha 90
_cell_angle_beta 90
_cell_angle_gamma 90
_cell_formula_units_Z 8
_cell_length_a 15.818(2)
_cell_length_b 30.3900(10)
_cell_length_c 10.5707(9)
_cell_measurement_reflns_used 25
_cell_measurement_temperature 293
_cell_measurement_theta_max 30
_cell_measurement_theta_min 27.5
_cell_volume 5081.4(8)
_computing_cell_refinement 'MSC/AFC Diffractometer Control Software'
_computing_data_collection
;MSC/AFC Diffractometer Control Software (Molecular Structure Corporation,
 1989)
;
_computing_molecular_graphics 'TEXSAN (Molecular Structure Corporation, 1985)'
_computing_publication_material SHELXL93
_computing_structure_refinement 'SHELXL93 (Sheldrick, 1994)'
_computing_structure_solution 'SHELXS86 (Sheldrick, 1990)'
_diffrn_ambient_temperature 293
_diffrn_measurement_device AFC-5
_diffrn_measurement_method \w-2\q
_diffrn_radiation_monochromator graphite
_diffrn_radiation_source 'X-ray sealed tube'
_diffrn_radiation_type CuK\a
_diffrn_radiation_wavelength 1.5418
_diffrn_reflns_av_sigmaI/netI 0.0451
_diffrn_reflns_limit_h_max 18
_diffrn_reflns_limit_h_min 0
_diffrn_reflns_limit_k_max 34
_diffrn_reflns_limit_k_min 0
_diffrn_reflns_limit_l_max 12
_diffrn_reflns_limit_l_min 0
_diffrn_reflns_number 4526
_diffrn_reflns_theta_max 62.5
_diffrn_reflns_theta_min 0
_diffrn_standards_decay_% 1.1
_diffrn_standards_interval_count 100
_diffrn_standards_number 3
_exptl_absorpt_coefficient_mu 1.10
_exptl_absorpt_correction_type none
_exptl_crystal_colour colourless
_exptl_crystal_density_diffrn 1.17
_exptl_crystal_description parallelepiped
_exptl_crystal_F_000 1936
_exptl_crystal_size_max 0.50
_exptl_crystal_size_mid 0.35
_exptl_crystal_size_min 0.30
_refine_diff_density_max 0.243
_refine_diff_density_min -0.320
_refine_ls_abs_structure_Flack 0.01(6)
_refine_ls_extinction_method none
_refine_ls_goodness_of_fit_all 1.054
_refine_ls_goodness_of_fit_obs 1.131
_refine_ls_hydrogen_treatment refall
_refine_ls_matrix_type full
_refine_ls_number_parameters 582
_refine_ls_number_reflns 4092
_refine_ls_number_restraints 2
_refine_ls_restrained_S_all 1.081
_refine_ls_restrained_S_obs 1.131
_refine_ls_R_factor_all 0.0958
_refine_ls_R_factor_obs 0.058
_refine_ls_shift/esd_max 0.215
_refine_ls_shift/esd_mean 0.020
_refine_ls_structure_factor_coef Fsqd
_refine_ls_weighting_details 'w = 1/[\s^2^(Fo^2^)+(0.1035P)^2^] where P = (Fo^2^+2F~c~^2^)/3'
_refine_ls_weighting_scheme calc
_refine_ls_wR_factor_all 0.1726
_refine_ls_wR_factor_obs 0.147
_reflns_number_observed 3173
_reflns_number_total 4526
_reflns_observed_criterion I>2\s(I)
_cod_data_source_file as1124.cif
_cod_data_source_block C24H36O6Si
_cod_depositor_comments
;
The following automatic conversions were performed:

'_refine_ls_weighting_scheme' value 'calc w =
1/[\s^2^(Fo^2^)+(0.1035P)^2^] where P = (Fo^2^+2F~c~^2^)/3' was
changed to 'calc'. New tag '_refine_ls_weighting_details' was
created. The value of the new tag was set to 'w =
1/[\s^2^(Fo^2^)+(0.1035P)^2^] where P = (Fo^2^+2F~c~^2^)/3'.

Automatic conversion script
Id: cif_fix_values 3143 2015-03-26 13:38:13Z robertas 
;
_cod_original_cell_volume 5081.3(8)
_cod_database_code 2010148

loop_
_symmetry_equiv_pos_as_xyz
'x, y, z'
'-x+1/2, -y, z+1/2'
'-x, y+1/2, -z+1/2'
'x+1/2, -y+1/2, -z'

loop_
_atom_site_aniso_label
_atom_site_aniso_U_11
_atom_site_aniso_U_22
_atom_site_aniso_U_33
_atom_site_aniso_U_12
_atom_site_aniso_U_13
_atom_site_aniso_U_23
Si 0.123(2) 0.0737(10) 0.0492(9) 0.0136(11) -0.0089(10) -0.0091(8)
O1 0.111(3) 0.043(2) 0.060(2) 0.009(2) 0.003(3) -0.008(2)
O2 0.082(2) 0.061(2) 0.047(2) 0.015(2) 0.004(2) -0.010(2)
O3 0.089(3) 0.072(3) 0.095(3) -0.004(2) 0.020(3) 0.009(2)
O4 0.116(4) 0.178(6) 0.164(6) 0.101(4) -0.078(4) -0.092(5)
O5 0.052(2) 0.139(4) 0.147(5) -0.024(3) 0.026(3) -0.084(4)
O6 0.059(2) 0.109(4) 0.123(4) 0.005(2) -0.016(3) -0.044(3)
C1 0.067(3) 0.039(2) 0.048(3) 0.009(2) 0.001(3) -0.005(2)
C2 0.062(3) 0.053(3) 0.046(3) 0.010(2) -0.002(2) -0.008(2)
C3 0.087(4) 0.045(3) 0.045(3) 0.015(3) -0.012(3) 0.001(2)
C4 0.103(5) 0.053(3) 0.053(3) -0.002(3) 0.001(3) 0.008(3)
C5 0.164(8) 0.069(4) 0.070(4) -0.015(5) 0.002(5) 0.016(4)
C6 0.242(13) 0.054(4) 0.088(6) 0.039(6) 0.010(7) 0.015(4)
C7 0.183(9) 0.069(5) 0.068(5) 0.050(5) -0.019(6) -0.002(4)
C8 0.097(5) 0.064(3) 0.061(4) 0.035(3) -0.031(4) -0.013(3)
C9 0.062(4) 0.099(5) 0.090(5) 0.033(4) -0.020(3) -0.035(4)
C10 0.057(3) 0.077(4) 0.083(4) 0.006(3) -0.005(3) -0.038(3)
C11 0.054(3) 0.056(3) 0.045(3) 0.000(2) 0.001(2) -0.012(2)
C12 0.054(3) 0.047(3) 0.045(3) -0.005(2) -0.001(2) -0.002(2)
C13 0.049(3) 0.059(3) 0.063(3) -0.001(2) -0.006(3) 0.001(3)
C14 0.058(3) 0.060(3) 0.051(3) 0.013(3) -0.003(3) 0.002(2)
C15 0.060(3) 0.051(3) 0.060(3) -0.010(2) 0.007(3) -0.011(3)
C16 0.100(5) 0.119(6) 0.150(8) -0.029(5) 0.028(6) 0.024(6)
C17 0.067(4) 0.138(7) 0.106(6) 0.012(4) -0.008(4) 0.051(5)
C18 0.116(6) 0.135(7) 0.101(6) -0.032(5) 0.043(5) -0.041(6)
C19 0.076(4) 0.051(3) 0.081(4) -0.010(3) 0.003(3) -0.016(3)
C20 0.110(5) 0.053(3) 0.060(4) -0.013(3) 0.016(4) 0.000(3)
C21 0.084(5) 0.091(4) 0.087(5) -0.034(4) 0.022(4) -0.034(4)
C22 0.291(15) 0.107(6) 0.070(5) 0.035(8) -0.022(8) 0.007(5)
C23 0.313(17) 0.157(9) 0.060(5) 0.124(11) 0.009(8) -0.013(5)
C24 0.192(13) 0.43(3) 0.117(10) -0.106(16) -0.066(10) 0.000(13)
Si' 0.117(2) 0.0897(12) 0.0523(10) -0.0014(12) -0.0084(10) 0.0012(9)
O1' 0.080(3) 0.054(2) 0.064(2) -0.021(2) -0.004(2) 0.008(2)
O2' 0.106(3) 0.057(2) 0.047(2) 0.002(2) -0.009(2) 0.010(2)
O3' 0.081(3) 0.096(3) 0.152(5) 0.029(3) -0.042(3) 0.002(4)
O4' 0.136(4) 0.044(2) 0.084(3) 0.006(2) 0.008(3) -0.008(2)
O5' 0.082(3) 0.072(3) 0.075(3) 0.018(2) -0.012(2) 0.012(2)
O6' 0.108(4) 0.113(4) 0.119(4) 0.045(3) 0.052(4) 0.014(3)
C1' 0.054(3) 0.046(3) 0.053(3) -0.007(2) 0.000(2) 0.004(2)
C2' 0.067(3) 0.050(3) 0.047(3) 0.006(2) 0.001(3) 0.002(2)
C3' 0.052(3) 0.055(3) 0.052(3) -0.002(2) -0.015(3) 0.000(2)
C4' 0.066(4) 0.087(4) 0.095(5) 0.002(3) -0.023(4) 0.001(4)
C5' 0.065(4) 0.141(8) 0.133(8) -0.016(5) -0.035(5) 0.006(6)
C6' 0.090(6) 0.134(7) 0.106(6) -0.053(5) -0.031(5) -0.004(6)
C7' 0.098(5) 0.075(4) 0.090(5) -0.039(4) -0.026(4) 0.006(4)
C8' 0.075(4) 0.061(3) 0.051(3) -0.011(3) -0.005(3) -0.002(3)
C9' 0.087(4) 0.043(3) 0.057(3) 0.001(3) -0.006(3) 0.000(2)
C10' 0.065(3) 0.045(3) 0.058(3) 0.001(2) -0.002(3) 0.004(2)
C11' 0.043(3) 0.051(3) 0.046(3) -0.006(2) 0.001(2) -0.001(2)
C12' 0.054(3) 0.065(3) 0.053(3) -0.009(3) 0.004(3) 0.004(3)
C13' 0.072(4) 0.071(3) 0.068(4) 0.015(3) 0.019(3) -0.001(3)
C14' 0.071(3) 0.056(3) 0.061(3) 0.010(3) 0.001(3) -0.001(3)
C15' 0.054(3) 0.051(3) 0.054(3) -0.007(2) -0.002(2) -0.003(2)
C16' 0.087(5) 0.165(9) 0.145(8) 0.072(6) -0.025(6) 0.007(7)
C17' 0.211(10) 0.070(4) 0.109(7) 0.019(6) 0.023(7) -0.025(4)
C18' 0.117(6) 0.111(6) 0.076(5) 0.008(5) -0.036(4) 0.020(5)
C19' 0.072(4) 0.084(4) 0.098(5) -0.016(3) 0.029(4) 0.000(4)
C20' 0.073(4) 0.069(4) 0.063(3) -0.020(3) -0.014(3) -0.001(3)
C21' 0.047(3) 0.078(4) 0.079(4) -0.007(3) 0.002(3) 0.013(3)
C22' 0.153(8) 0.115(6) 0.089(6) -0.016(6) 0.032(6) -0.013(5)
C23' 0.336(19) 0.132(8) 0.119(8) -0.096(11) 0.079(11) -0.065(7)
C24' 0.209(13) 0.68(4) 0.074(7) 0.25(2) -0.008(8) 0.058(14)

loop_
_atom_site_label
_atom_site_fract_x
_atom_site_fract_y
_atom_site_fract_z
_atom_site_U_iso_or_equiv
_atom_site_thermal_displace_type
_atom_site_calc_flag
_atom_site_refinement_flags
_atom_site_occupancy
_atom_site_disorder_group
_atom_site_type_symbol
Si 0.5975(2) 0.23695(6) 0.0623(2) 0.082 Uani d . 1 . Si
O1 0.6155(3) 0.18850(10) 0.4087(4) 0.071 Uani d D 1 . O
H1 0.627(5) 0.188(3) 0.337(7) 0.107 Uiso d D 1 . H
O2 0.6256(2) 0.23770(10) 0.2126(3) 0.063 Uani d . 1 . O
O3 0.7329(3) 0.30280(10) 0.2451(5) 0.085 Uani d . 1 . O
O4 0.3709(4) 0.3466(2) 0.3817(7) 0.153 Uani d . 1 . O
O5 0.3778(3) 0.2938(2) 0.5976(6) 0.113 Uani d . 1 . O
O6 0.7477(3) 0.3006(2) 0.6419(6) 0.097 Uani d . 1 . O
C1 0.6077(3) 0.2342(2) 0.4397(5) 0.051 Uani d . 1 . C
C2 0.5809(3) 0.2584(2) 0.3141(5) 0.054 Uani d . 1 . C
H2 0.5207(3) 0.2521(2) 0.3011(5) 0.065 Uiso calc R 1 . H
C3 0.5906(4) 0.3086(2) 0.3092(5) 0.059 Uani d . 1 . C
C4 0.6639(4) 0.3290(2) 0.2688(6) 0.070 Uani d . 1 . C
C5 0.6680(6) 0.3748(2) 0.2516(7) 0.101 Uani d . 1 . C
H5 0.7172(6) 0.3882(2) 0.2226(7) 0.121 Uiso calc R 1 . H
C6 0.5968(9) 0.3995(3) 0.2791(9) 0.128 Uani d . 1 . C
H6 0.5977(9) 0.4297(3) 0.2655(9) 0.154 Uiso calc R 1 . H
C7 0.5289(7) 0.3813(2) 0.3236(7) 0.107 Uani d . 1 . C
H7 0.4840(7) 0.3996(2) 0.3455(7) 0.128 Uiso calc R 1 . H
C8 0.5187(4) 0.3353(2) 0.3411(6) 0.074 Uani d . 1 . C
C9 0.4395(4) 0.3177(2) 0.3991(7) 0.084 Uani d . 1 . C
H9 0.4261(4) 0.2890(2) 0.3621(7) 0.100 Uiso calc R 1 . H
C10 0.4511(4) 0.3129(2) 0.5441(6) 0.072 Uani d . 1 . C
H10 0.4578(4) 0.3424(2) 0.5801(6) 0.087 Uiso calc R 1 . H
C11 0.5310(3) 0.2873(2) 0.5708(5) 0.052 Uani d . 1 . C
C12 0.6009(3) 0.3093(2) 0.6040(5) 0.049 Uani d . 1 . C
C13 0.6843(3) 0.2871(2) 0.5885(6) 0.057 Uani d . 1 . C
C14 0.6910(3) 0.2506(2) 0.4936(5) 0.056 Uani d . 1 . C
H14A 0.7199(3) 0.2261(2) 0.5331(5) 0.067 Uiso calc R 1 . H
H14B 0.7261(3) 0.2607(2) 0.4241(5) 0.067 Uiso calc R 1 . H
C15 0.5376(3) 0.2379(2) 0.5413(5) 0.057 Uani d . 1 . C
C16 0.8085(5) 0.3226(3) 0.1990(10) 0.123 Uani d . 1 . C
H16A 0.7991(17) 0.333(2) 0.115(3) 0.184 Uiso calc R 1 . H
H16B 0.8530(15) 0.3012(8) 0.198(8) 0.184 Uiso calc R 1 . H
H16C 0.824(3) 0.3466(18) 0.253(5) 0.184 Uiso calc R 1 . H
C17 0.3134(4) 0.3361(3) 0.2950(9) 0.103 Uani d . 1 . C
H17A 0.3397(9) 0.335(2) 0.2132(12) 0.155 Uiso calc R 1 . H
H17B 0.270(2) 0.3579(11) 0.295(4) 0.155 Uiso calc R 1 . H
H17C 0.290(3) 0.3079(10) 0.315(3) 0.155 Uiso calc R 1 . H
C18 0.3566(6) 0.3081(3) 0.7131(9) 0.117 Uani d . 1 . C
H18A 0.331(4) 0.2844(7) 0.760(2) 0.176 Uiso calc R 1 . H
H18B 0.317(3) 0.3318(15) 0.7056(9) 0.176 Uiso calc R 1 . H
H18C 0.4062(8) 0.318(2) 0.756(3) 0.176 Uiso calc R 1 . H
C19 0.6060(4) 0.3558(2) 0.6502(6) 0.069 Uani d . 1 . C
H19A 0.614(3) 0.3753(2) 0.5795(7) 0.104 Uiso calc R 1 . H
H19B 0.6530(18) 0.3587(4) 0.707(3) 0.104 Uiso calc R 1 . H
H19C 0.5547(13) 0.3633(5) 0.694(4) 0.104 Uiso calc R 1 . H
C20 0.5663(5) 0.2139(2) 0.6650(6) 0.074 Uani d . 1 . C
H20A 0.578(3) 0.1835(4) 0.6466(10) 0.111 Uiso calc R 1 . H
H20B 0.5222(12) 0.2157(13) 0.7272(16) 0.111 Uiso calc R 1 . H
H20C 0.6165(17) 0.2276(10) 0.697(2) 0.111 Uiso calc R 1 . H
C21 0.4551(4) 0.2144(2) 0.5002(7) 0.087 Uani d . 1 . C
H21A 0.4657(10) 0.1834(4) 0.491(5) 0.131 Uiso calc R 1 . H
H21B 0.436(2) 0.2263(13) 0.421(3) 0.131 Uiso calc R 1 . H
H21C 0.4123(12) 0.2188(16) 0.563(3) 0.131 Uiso calc R 1 . H
C22 0.6082(9) 0.2898(3) -0.0184(9) 0.156 Uani d . 1 . C
H22A 0.579(6) 0.2888(12) -0.098(5) 0.233 Uiso calc R 1 . H
H22B 0.6669(10) 0.2958(16) -0.033(9) 0.233 Uiso calc R 1 . H
H22C 0.585(6) 0.3127(6) 0.034(5) 0.233 Uiso calc R 1 . H
C23 0.6668(9) 0.1956(4) -0.0084(9) 0.177 Uani d . 1 . C
H23A 0.720(3) 0.2088(11) -0.029(11) 0.265 Uiso calc R 1 . H
H23B 0.641(4) 0.184(3) -0.084(7) 0.265 Uiso calc R 1 . H
H23C 0.676(7) 0.172(2) 0.051(5) 0.265 Uiso calc R 1 . H
C24 0.4873(9) 0.2200(6) 0.0520(10) 0.245 Uani d . 1 . C
H24A 0.477(3) 0.207(6) -0.030(8) 0.367 Uiso calc R 1 . H
H24B 0.4514(9) 0.2452(12) 0.062(19) 0.367 Uiso calc R 1 . H
H24C 0.475(4) 0.199(5) 0.117(12) 0.367 Uiso calc R 1 . H
Si' 0.5401(2) 0.06524(7) 0.2815(2) 0.086 Uani d . 1 . Si
O1' 0.6288(3) 0.10220(10) 0.6106(4) 0.066 Uani d D 1 . O
H1' 0.603(5) 0.114(2) 0.542(7) 0.099 Uiso d D 1 . H
O2' 0.5310(3) 0.07350(10) 0.4359(3) 0.070 Uani d . 1 . O
O3' 0.3724(3) 0.0718(2) 0.5052(6) 0.110 Uani d . 1 . O
O4' 0.5594(3) -0.09870(10) 0.6087(4) 0.088 Uani d . 1 . O
O5' 0.6495(3) -0.05910(10) 0.7978(4) 0.077 Uani d . 1 . O
O6' 0.3885(4) 0.0787(2) 0.8712(6) 0.113 Uani d . 1 . O
C1' 0.5702(3) 0.0699(2) 0.6536(5) 0.051 Uani d . 1 . C
C2' 0.5412(4) 0.0425(2) 0.5361(5) 0.055 Uani d . 1 . C
H2' 0.5891(4) 0.0237(2) 0.5127(5) 0.066 Uiso calc R 1 . H
C3' 0.4642(3) 0.0123(2) 0.5475(5) 0.053 Uani d . 1 . C
C4' 0.3826(4) 0.0270(2) 0.5232(7) 0.083 Uani d . 1 . C
C5' 0.3146(5) -0.0016(3) 0.5194(9) 0.113 Uani d . 1 . C
H5' 0.2608(5) 0.0090(3) 0.5013(9) 0.136 Uiso calc R 1 . H
C6' 0.3263(5) -0.0452(3) 0.5422(9) 0.110 Uani d . 1 . C
H6' 0.2806(5) -0.0643(3) 0.5374(9) 0.132 Uiso calc R 1 . H
C7' 0.4036(5) -0.0610(2) 0.5716(7) 0.088 Uani d . 1 . C
H7' 0.4104(5) -0.0908(2) 0.5891(7) 0.105 Uiso calc R 1 . H
C8' 0.4736(4) -0.0329(2) 0.5761(5) 0.062 Uani d . 1 . C
C9' 0.5572(4) -0.0518(2) 0.6217(5) 0.062 Uani d . 1 . C
H9' 0.6038(4) -0.0387(2) 0.5736(5) 0.075 Uiso calc R 1 . H
C10' 0.5701(3) -0.0429(2) 0.7640(5) 0.056 Uani d . 1 . C
H10' 0.5277(3) -0.0601(2) 0.8101(5) 0.067 Uiso calc R 1 . H
C11' 0.5537(3) 0.0051(2) 0.7918(5) 0.047 Uani d . 1 . C
C12' 0.4787(3) 0.0184(2) 0.8357(5) 0.057 Uani d . 1 . C
C13' 0.4518(4) 0.0648(2) 0.8168(6) 0.070 Uani d . 1 . C
C14' 0.4970(4) 0.0924(2) 0.7231(6) 0.063 Uani d . 1 . C
H14A' 0.5189(4) 0.1181(2) 0.7662(6) 0.075 Uiso calc R 1 . H
H14B' 0.4565(4) 0.1025(2) 0.6607(6) 0.075 Uiso calc R 1 . H
C15' 0.6178(3) 0.0405(2) 0.7497(5) 0.053 Uani d . 1 . C
C16' 0.2934(5) 0.0884(3) 0.4670(10) 0.132 Uani d . 1 . C
H16A' 0.2985(13) 0.1192(7) 0.448(8) 0.199 Uiso calc R 1 . H
H16B' 0.2528(14) 0.084(3) 0.533(3) 0.199 Uiso calc R 1 . H
H16C' 0.275(3) 0.073(2) 0.392(5) 0.199 Uiso calc R 1 . H
C17' 0.5942(8) -0.1134(2) 0.4964(9) 0.130 Uani d . 1 . C
H17A' 0.555(2) -0.109(3) 0.4287(15) 0.195 Uiso calc R 1 . H
H17B' 0.606(5) -0.1442(6) 0.503(3) 0.195 Uiso calc R 1 . H
H17C' 0.646(3) -0.0975(19) 0.480(4) 0.195 Uiso calc R 1 . H
C18' 0.6604(5) -0.0636(3) 0.9305(7) 0.101 Uani d . 1 . C
H18A' 0.670(4) -0.0352(4) 0.9673(10) 0.152 Uiso calc R 1 . H
H18B' 0.708(2) -0.0822(16) 0.9471(7) 0.152 Uiso calc R 1 . H
H18C' 0.6105(15) -0.0764(17) 0.9667(10) 0.152 Uiso calc R 1 . H
C19' 0.4118(4) -0.0113(2) 0.8916(7) 0.085 Uani d . 1 . C
H19A' 0.376(2) -0.0221(13) 0.8253(10) 0.127 Uiso calc R 1 . H
H19B' 0.379(2) 0.0050(5) 0.952(4) 0.127 Uiso calc R 1 . H
H19C' 0.4384(4) -0.0357(10) 0.934(4) 0.127 Uiso calc R 1 . H
C20' 0.6434(4) 0.0681(2) 0.8694(6) 0.068 Uani d . 1 . C
H20A' 0.679(2) 0.0507(5) 0.923(2) 0.102 Uiso calc R 1 . H
H20B' 0.5934(4) 0.0764(12) 0.915(2) 0.102 Uiso calc R 1 . H
H20C' 0.673(2) 0.0941(7) 0.8433(6) 0.102 Uiso calc R 1 . H
C21' 0.7023(3) 0.0245(2) 0.6948(6) 0.068 Uani d . 1 . C
H21A' 0.7328(12) 0.0085(12) 0.7584(14) 0.102 Uiso calc R 1 . H
H21B' 0.7352(12) 0.0494(2) 0.668(4) 0.102 Uiso calc R 1 . H
H21C' 0.6918(3) 0.0057(11) 0.624(3) 0.102 Uiso calc R 1 . H
C22' 0.6391(6) 0.0907(3) 0.2288(8) 0.119 Uani d . 1 . C
H22A' 0.639(2) 0.093(2) 0.1382(10) 0.178 Uiso calc R 1 . H
H22B' 0.6860(6) 0.0727(13) 0.255(6) 0.178 Uiso calc R 1 . H
H22C' 0.645(2) 0.1194(11) 0.266(6) 0.178 Uiso calc R 1 . H
C23' 0.5470(10) 0.0066(3) 0.2410(10) 0.196 Uani d . 1 . C
H23A' 0.574(8) 0.0034(4) 0.160(6) 0.293 Uiso calc R 1 . H
H23B' 0.4917(11) -0.0060(11) 0.239(13) 0.293 Uiso calc R 1 . H
H23C' 0.581(7) -0.0083(9) 0.304(7) 0.293 Uiso calc R 1 . H
C24' 0.4516(9) 0.0944(7) 0.2080(10) 0.321 Uani d . 1 . C
H24A' 0.4025(9) 0.0758(7) 0.2081(11) 0.482 Uiso calc R 1 . H
H24B' 0.4660(9) 0.1020(7) 0.1226(11) 0.482 Uiso calc R 1 . H
H24C' 0.4397(9) 0.1207(7) 0.2550(11) 0.482 Uiso calc R 1 . H

loop_
_atom_type_symbol
_atom_type_description
_atom_type_scat_dispersion_real
_atom_type_scat_dispersion_imag
_atom_type_scat_source
Si Si 0.2541 0.3302 'International Tables Vol C Tables 4.2.6.8 and 6.1.1.4'
O O 0.0492 0.0322 'International Tables Vol C Tables 4.2.6.8 and 6.1.1.4'
C C 0.0181 0.0091 'International Tables Vol C Tables 4.2.6.8 and 6.1.1.4'
H H 0.0000 0.0000 'International Tables Vol C Tables 4.2.6.8 and 6.1.1.4'

loop_
_geom_angle_atom_site_label_1
_geom_angle_atom_site_label_2
_geom_angle_atom_site_label_3
_geom_angle
O2 Si C24 108.7(5)
O2 Si C22 114.4(4)
C24 Si C22 108.0(7)
O2 Si C23 103.9(4)
C24 Si C23 110.7(8)
C22 Si C23 111.0(6)
C2 O2 Si 126.5(3)
C4 O3 C16 119.0(6)
C17 O4 C9 117.9(6)
C18 O5 C10 115.9(6)
O1 C1 C14 109.3(4)
O1 C1 C15 107.0(4)
C14 C1 C15 109.7(4)
O1 C1 C2 106.4(4)
C14 C1 C2 113.2(4)
C15 C1 C2 110.9(4)
O2 C2 C3 111.3(4)
O2 C2 C1 107.0(4)
C3 C2 C1 117.8(4)
C4 C3 C8 118.9(5)
C4 C3 C2 122.7(5)
C8 C3 C2 118.3(6)
O3 C4 C3 117.6(5)
O3 C4 C5 120.9(7)
C3 C4 C5 121.5(7)
C6 C5 C4 118.2(8)
C7 C6 C5 121.3(7)
C6 C7 C8 124.2(8)
C7 C8 C3 115.8(7)
C7 C8 C9 120.1(7)
C3 C8 C9 123.9(5)
O4 C9 C8 111.6(7)
O4 C9 C10 106.3(5)
C8 C9 C10 109.9(5)
O5 C10 C11 113.6(6)
O5 C10 C9 109.6(5)
C11 C10 C9 109.5(5)
C12 C11 C10 118.9(5)
C12 C11 C15 119.0(5)
C10 C11 C15 121.4(5)
C11 C12 C13 118.5(4)
C11 C12 C19 127.0(5)
C13 C12 C19 114.4(5)
O6 C13 C12 121.7(5)
O6 C13 C14 119.8(5)
C12 C13 C14 118.1(4)
C13 C14 C1 115.6(4)
C11 C15 C1 105.1(4)
C11 C15 C21 116.8(5)
C1 C15 C21 112.0(4)
C11 C15 C20 107.8(4)
C1 C15 C20 109.7(5)
C21 C15 C20 105.2(5)
O2' Si' C24' 106.2(5)
O2' Si' C22' 108.1(3)
C24' Si' C22' 108.7(7)
O2' Si' C23' 112.4(4)
C24' Si' C23' 114.8(9)
C22' Si' C23' 106.5(5)
C2' O2' Si' 128.4(3)
C4' O3' C16' 119.7(6)
C17' O4' C9' 114.3(5)
C10' O5' C18' 113.3(5)
O1' C1' C14' 109.7(4)
O1' C1' C15' 106.8(4)
C14' C1' C15' 108.1(4)
O1' C1' C2' 107.7(4)
C14' C1' C2' 113.4(4)
C15' C1' C2' 110.9(4)
O2' C2' C3' 111.3(4)
O2' C2' C1' 105.8(4)
C3' C2' C1' 119.3(4)
C4' C3' C8' 116.7(5)
C4' C3' C2' 122.2(5)
C8' C3' C2' 121.0(5)
C5' C4' O3' 121.4(6)
C5' C4' C3' 121.8(7)
O3' C4' C3' 116.7(6)
C6' C5' C4' 120.0(7)
C7' C6' C5' 120.8(7)
C6' C7' C8' 120.3(6)
C7' C8' C3' 120.2(6)
C7' C8' C9' 117.8(5)
C3' C8' C9' 121.8(5)
O4' C9' C8' 111.5(5)
O4' C9' C10' 105.3(4)
C8' C9' C10' 111.0(5)
O5' C10' C11' 116.4(4)
O5' C10' C9' 107.9(5)
C11' C10' C9' 109.6(4)
C12' C11' C10' 120.7(4)
C12' C11' C15' 118.3(4)
C10' C11' C15' 120.3(4)
C11' C12' C13' 119.5(5)
C11' C12' C19' 125.4(5)
C13' C12' C19' 114.7(5)
O6' C13' C14' 120.7(5)
O6' C13' C12' 119.8(6)
C14' C13' C12' 119.3(5)
C13' C14' C1' 115.6(4)
C21' C15' C11' 117.4(4)
C21' C15' C1' 111.0(4)
C11' C15' C1' 105.7(4)
C21' C15' C20' 104.4(4)
C11' C15' C20' 108.0(4)
C1' C15' C20' 110.3(4)

loop_
_geom_bond_atom_site_label_1
_geom_bond_atom_site_label_2
_geom_bond_site_symmetry_2
_geom_bond_distance
_geom_bond_publ_flag
Si O2 . 1.650(4) ?
Si C24 . 1.821(13) ?
Si C22 . 1.827(9) ?
Si C23 . 1.827(9) ?
O1 C1 . 1.431(6) ?
O2 C2 . 1.432(6) ?
O3 C4 . 1.375(7) ?
O3 C16 . 1.424(8) ?
O4 C17 . 1.330(10) ?
O4 C9 . 1.408(7) ?
O5 C18 . 1.339(9) ?
O5 C10 . 1.415(8) ?
O6 C13 . 1.221(6) ?
C1 C14 . 1.521(7) ?
C1 C15 . 1.548(7) ?
C1 C2 . 1.576(7) ?
C2 C3 . 1.536(7) ?
C3 C4 . 1.382(9) ?
C3 C8 . 1.438(8) ?
C4 C5 . 1.406(9) ?
C5 C6 . 1.384(13) ?
C6 C7 . 1.297(13) ?
C7 C8 . 1.418(10) ?
C8 C9 . 1.494(10) ?
C9 C10 . 1.551(10) ?
C10 C11 . 1.509(8) ?
C11 C12 . 1.338(7) ?
C11 C15 . 1.537(7) ?
C12 C13 . 1.490(7) ?
C12 C19 . 1.499(7) ?
C13 C14 . 1.499(8) ?
C15 C21 . 1.550(8) ?
C15 C20 . 1.565(8) ?
Si' O2' . 1.657(4) ?
Si' C24' . 1.829(11) ?
Si' C22' . 1.834(9) ?
Si' C23' . 1.837(10) ?
O1' C1' . 1.426(6) ?
O2' C2' . 1.427(6) ?
O3' C4' . 1.385(8) ?
O3' C16' . 1.408(8) ?
O4' C17' . 1.382(9) ?
O4' C9' . 1.434(6) ?
O5' C10' . 1.394(6) ?
O5' C18' . 1.420(8) ?
O6' C13' . 1.230(7) ?
C1' C14' . 1.531(7) ?
C1' C15' . 1.547(7) ?
C1' C2' . 1.564(7) ?
C2' C3' . 1.530(7) ?
C3' C4' . 1.389(8) ?
C3' C8' . 1.413(7) ?
C4' C5' . 1.383(10) ?
C5' C6' . 1.359(12) ?
C6' C7' . 1.350(11) ?
C7' C8' . 1.401(8) ?
C8' C9' . 1.520(8) ?
C9' C10' . 1.542(8) ?
C10' C11' . 1.512(7) ?
C11' C12' . 1.336(7) ?
C11' C15' . 1.543(7) ?
C12' C13' . 1.487(8) ?
C12' C19' . 1.511(8) ?
C13' C14' . 1.482(8) ?
C15' C21' . 1.537(7) ?
C15' C20' . 1.571(7) ?

loop_
_geom_torsion_atom_site_label_1
_geom_torsion_atom_site_label_3
_geom_torsion_atom_site_label_4
_geom_torsion
C24 O2 C2 -49.7(8)
C22 O2 C2 71.1(7)
C23 O2 C2 -167.6(6)
Si C2 C3 -73.9(5)
Si C2 C1 156.2(4)
O1 C2 O2 -37.8(5)
C14 C2 O2 82.3(5)
C15 C2 O2 -153.9(4)
O1 C2 C3 -164.0(5)
C14 C2 C3 -43.9(6)
C15 C2 C3 79.9(6)
O2 C3 C4 -34.6(7)
C1 C3 C4 89.4(6)
O2 C3 C8 141.6(5)
C1 C3 C8 -94.3(6)
C16 C4 C3 177.7(7)
C16 C4 C5 -2.0(10)
C8 C4 O3 176.8(5)
C2 C4 O3 -7.0(8)
C8 C4 C5 -3.5(9)
C2 C4 C5 172.7(6)
O3 C5 C6 -178.9(7)
C3 C5 C6 1.4(11)
C4 C6 C7 2.3(14)
C5 C7 C8 -3.9(15)
C6 C8 C3 1.7(11)
C6 C8 C9 176.9(8)
C4 C8 C7 2.0(8)
C2 C8 C7 -174.4(5)
C4 C8 C9 -173.0(5)
C2 C8 C9 10.6(8)
C17 C9 C8 104.4(8)
C17 C9 C10 -135.8(8)
C7 C9 O4 25.0(9)
C3 C9 O4 -160.2(5)
C7 C9 C10 -92.7(7)
C3 C9 C10 82.2(7)
C18 C10 C11 92.2(8)
C18 C10 C9 -145.0(7)
O4 C10 O5 62.5(7)
C8 C10 O5 -176.6(5)
O4 C10 C11 -172.3(5)
C8 C10 C11 -51.3(7)
O5 C11 C12 -136.7(5)
C9 C11 C12 100.4(6)
O5 C11 C15 52.8(7)
C9 C11 C15 -70.1(7)
C10 C12 C13 -159.8(5)
C15 C12 C13 10.9(7)
C10 C12 C19 16.7(9)
C15 C12 C19 -172.5(5)
C11 C13 O6 -163.2(6)
C19 C13 O6 19.8(8)
C11 C13 C14 23.7(7)
C19 C13 C14 -153.3(5)
O6 C14 C1 175.7(6)
C12 C14 C1 -11.0(7)
O1 C14 C13 -149.6(4)
C15 C14 C13 -32.5(6)
C2 C14 C13 92.0(5)
C12 C15 C1 -53.7(6)
C10 C15 C1 116.8(5)
C12 C15 C21 -178.6(5)
C10 C15 C21 -8.0(8)
C12 C15 C20 63.3(6)
C10 C15 C20 -126.2(6)
O1 C15 C11 -179.6(4)
C14 C15 C11 62.0(5)
C2 C15 C11 -63.9(5)
O1 C15 C21 -51.8(6)
C14 C15 C21 -170.2(5)
C2 C15 C21 63.9(6)
O1 C15 C20 64.7(5)
C14 C15 C20 -53.7(5)
C2 C15 C20 -179.6(4)
C24' O2' C2' 136.8(9)
C22' O2' C2' -106.7(6)
C23' O2' C2' 10.5(8)
Si' C2' C3' -76.6(6)
Si' C2' C1' 152.4(4)
O1' C2' O2' -40.2(5)
C14' C2' O2' 81.3(5)
C15' C2' O2' -156.8(4)
O1' C2' C3' -166.5(4)
C14' C2' C3' -44.9(6)
C15' C2' C3' 76.9(6)
O2' C3' C4' -34.6(7)
C1' C3' C4' 89.1(7)
O2' C3' C8' 141.4(5)
C1' C3' C8' -94.9(6)
C16' C4' C5' -8.2(13)
C16' C4' C3' 173.1(7)
C8' C4' C5' -3.8(10)
C2' C4' C5' 172.4(7)
C8' C4' O3' 175.0(6)
C2' C4' O3' -8.8(10)
O3' C5' C6' -177.5(8)
C3' C5' C6' 1.2(14)
C4' C6' C7' 1.6(15)
C5' C7' C8' -1.6(13)
C6' C8' C3' -1.1(10)
C6' C8' C9' 174.4(7)
C4' C8' C7' 3.7(9)
C2' C8' C7' -172.5(6)
C4' C8' C9' -171.6(6)
C2' C8' C9' 12.2(8)
C17' C9' C8' 93.0(8)
C17' C9' C10' -146.5(7)
C7' C9' O4' 21.8(8)
C3' C9' O4' -162.8(5)
C7' C9' C10' -95.3(6)
C3' C9' C10' 80.1(6)
C18' C10' C11' 72.0(7)
C18' C10' C9' -164.4(5)
O4' C10' O5' 62.1(6)
C8' C10' O5' -177.0(4)
O4' C10' C11' -170.2(4)
C8' C10' C11' -49.3(6)
O5' C11' C12' -139.9(5)
C9' C11' C12' 97.3(6)
O5' C11' C15' 50.0(7)
C9' C11' C15' -72.7(6)
C10' C12' C13' -156.8(5)
C15' C12' C13' 13.4(7)
C10' C12' C19' 15.5(9)
C15' C12' C19' -174.2(5)
C11' C13' O6' -170.3(6)
C19' C13' O6' 16.6(9)
C11' C13' C14' 15.5(8)
C19' C13' C14' -157.6(6)
O6' C14' C1' -174.9(6)
C12' C14' C1' -0.7(8)
O1' C14' C13' -155.3(5)
C15' C14' C13' -39.2(6)
C2' C14' C13' 84.2(6)
C12' C15' C21' -177.8(5)
C10' C15' C21' -7.5(7)
C12' C15' C1' -53.4(6)
C10' C15' C1' 116.9(5)
C12' C15' C20' 64.7(6)
C10' C15' C20' -125.0(5)
O1' C15' C21' -50.2(5)
C14' C15' C21' -168.1(4)
C2' C15' C21' 66.9(5)
O1' C15' C11' -178.4(4)
C14' C15' C11' 63.6(5)
C2' C15' C11' -61.3(5)
O1' C15' C20' 65.1(5)
C14' C15' C20' -52.9(5)
C2' C15' C20' -177.8(4)

loop_
_cod_related_entry_id
_cod_related_entry_database
_cod_related_entry_code
1 ChemSpider 30652269
